data_4300761
loop_
_publ_author_name
'Jackson, W. Gregory'
'Dickie, Alistair J.'
'McKeon, Josephine A.'
'Spiccia, Leone'
'Brudenell, Suzanne J.'
'Hockless, David C. R.'
'Willis, Anthony C.'

_publ_section_title
;
 Synthesis, Structure, and Kinetics and Stereochemistry of Base-Catalyzed
 Hydrolysis of meso- and rac-[Co2(tmpdtne)Cl2]4+, Bis(pentaamine) Complexes
 Devoid of Deprotonatable NH Centers
;
_journal_coden_ASTM INOCAJ
_journal_issue 2
_journal_name_full 'Inorganic Chemistry'
_journal_page_first 401
_journal_page_last 409
_journal_paper_doi 10.1021/ic0400888
_journal_volume 44
_journal_year 2005
_chemical_formula_moiety 'C38 H56 Co2 N10 O2 4+, 4(Cl O4 -), 3(H2 O)'
_chemical_formula_sum 'C38 H62 Cl4 Co2 N10 O21'
_chemical_formula_weight 1254.64
_space_group_IT_number 14
_symmetry_cell_setting monoclinic
_symmetry_space_group_name_Hall '-P 2yab'
_symmetry_space_group_name_H-M 'P 1 21/a 1'
_cell_angle_alpha 90
_cell_angle_beta 94.98(2)
_cell_angle_gamma 90
_cell_formula_units_Z 4
_cell_length_a 13.331(3)
_cell_length_b 23.353(5)
_cell_length_c 16.478(4)
_cell_measurement_temperature 296.2
_cell_volume 5111(2)
_diffrn_ambient_temperature 296.2
_exptl_crystal_density_diffrn 1.631
_cod_duplicate_entry 4308358
_cod_original_sg_symbol_H-M 'P 21/a'
_cod_original_formula_sum 'C38 H62 Cl4 Co2 N10 O21 '
_cod_database_code 4300761

loop_
_symmetry_equiv_pos_as_xyz
'  +x,  +y,  +z'
'1/2-x,1/2+y,  -z'
'  -x,  -y,  -z'
'1/2+x,1/2-y,  +z'

loop_
_atom_site_label
_atom_site_fract_x
_atom_site_fract_y
_atom_site_fract_z
_atom_site_U_iso_or_equiv
_atom_site_occupancy
_atom_site_refinement_flags
_atom_site_adp_type
_atom_site_calc_flag
_atom_site_calc_attached_atom
Co(1) 0.4310(2) 0.0948(1) 0.2249(2) 0.033(1) 1.000 . Uani d ?
Co(2) 0.1082(2) -0.1417(2) 0.2796(2) 0.033(1) 1.000 . Uani d ?
Cl(1) 0.2839(5) 0.0748(4) 0.5813(5) 0.076(3) 1.000 . Uani d ?
Cl(2) 0.2702(4) 0.1735(3) -0.0398(4) 0.075(3) 1.000 . Uani d ?
Cl(3) -0.1576(5) 0.1878(3) 0.4229(5) 0.073(3) 1.000 . Uani d ?
Cl(4) -0.1269(5) 0.0691(3) 0.0998(4) 0.072(3) 1.000 . Uani d ?
O(01) 0.3838(8) 0.0711(5) 0.1190(7) 0.037(4) 1.000 . Uiso d ?
O(02) 0.2114(8) -0.1483(6) 0.3650(7) 0.043(4) 1.000 . Uiso d ?
O(03) 0.372(1) -0.0194(7) 0.0185(9) 0.095(6) 1.000 . Uiso d ?
O(04) 0.524(1) 0.1120(6) 0.9053(9) 0.100(6) 1.000 . Uiso d ?
O(05) 0.659(1) 0.0841(9) 0.531(1) 0.171(9) 1.000 . Uiso d ?
O(11) 0.368(2) 0.089(1) 0.556(1) 0.20(1) 1.000 . Uiso d ?
O(12) 0.282(2) 0.013(1) 0.572(1) 0.18(1) 1.000 . Uiso d ?
O(13) 0.208(2) 0.094(1) 0.530(2) 0.22(1) 1.000 . Uiso d ?
O(14) 0.276(1) 0.0893(7) 0.661(1) 0.087(6) 1.000 . Uiso d ?
O(21) 0.373(1) 0.1622(7) -0.0027(9) 0.088(6) 1.000 . Uiso d ?
O(22) 0.269(1) 0.1663(6) -0.1257(9) 0.063(5) 1.000 . Uiso d ?
O(23) 0.204(1) 0.1353(8) -0.002(1) 0.107(7) 1.000 . Uiso d ?
O(24) 0.244(1) 0.2326(9) -0.023(1) 0.125(8) 1.000 . Uiso d ?
O(31) -0.198(1) 0.1991(9) 0.346(1) 0.136(8) 1.000 . Uiso d ?
O(32) -0.053(1) 0.1991(8) 0.421(1) 0.133(8) 1.000 . Uiso d ?
O(33) -0.171(1) 0.130(1) 0.441(1) 0.156(9) 1.000 . Uiso d ?
O(34) -0.191(1) 0.2218(8) 0.485(1) 0.116(7) 1.000 . Uiso d ?
O(41) -0.030(2) 0.0590(8) 0.091(1) 0.153(8) 1.000 . Uiso d ?
O(42) -0.165(1) 0.1048(8) 0.034(1) 0.108(7) 1.000 . Uiso d ?
O(43) -0.132(1) 0.0949(7) 0.179(1) 0.082(6) 1.000 . Uiso d ?
O(44) -0.177(1) 0.017(1) 0.099(1) 0.156(9) 1.000 . Uiso d ?
N(1) 0.301(1) 0.1216(7) 0.257(1) 0.041(5) 1.000 . Uiso d ?
N(2) 0.476(1) 0.1128(7) 0.3406(9) 0.029(5) 1.000 . Uiso d ?
N(3) 0.465(1) 0.1687(7) 0.1797(9) 0.041(5) 1.000 . Uiso d ?
N(4) 0.5737(9) 0.0742(7) 0.2091(9) 0.026(4) 1.000 . Uiso d ?
N(5) 0.414(1) 0.0140(6) 0.2669(9) 0.023(4) 1.000 . Uiso d ?
N(6) 0.2032(9) -0.0970(6) 0.2111(8) 0.022(4) 1.000 . Uiso d ?
N(7) 0.006(1) -0.1299(7) 0.1878(9) 0.033(5) 1.000 . Uiso d ?
N(8) 0.053(1) -0.0715(7) 0.325(1) 0.046(6) 1.000 . Uiso d ?
N(9) 0.027(1) -0.1957(7) 0.3394(9) 0.024(5) 1.000 . Uiso d ?
N(10) 0.150(1) -0.2095(7) 0.224(1) 0.045(5) 1.000 . Uiso d ?
C(1) 0.209(2) 0.1143(9) 0.214(1) 0.055(7) 1.000 . Uiso d ?
C(2) 0.122(1) 0.1310(9) 0.246(1) 0.044(7) 1.000 . Uiso d ?
C(3) 0.129(2) 0.155(1) 0.322(2) 0.075(8) 1.000 . Uiso d ?
C(4) 0.215(2) 0.165(1) 0.361(1) 0.063(8) 1.000 . Uiso d ?
C(5) 0.305(2) 0.149(1) 0.332(1) 0.059(7) 1.000 . Uiso d ?
C(6) 0.409(2) 0.158(1) 0.361(1) 0.063(8) 1.000 . Uiso d ?
C(7) 0.417(1) 0.220(1) 0.180(1) 0.051(7) 1.000 . Uiso d ?
C(8) 0.455(2) 0.268(1) 0.140(2) 0.082(9) 1.000 . Uiso d ?
C(9) 0.534(2) 0.265(1) 0.103(2) 0.087(9) 1.000 . Uiso d ?
C(10) 0.588(2) 0.215(1) 0.099(1) 0.068(8) 1.000 . Uiso d ?
C(11) 0.556(2) 0.168(1) 0.144(1) 0.056(7) 1.000 . Uiso d ?
C(12) 0.593(1) 0.109(1) 0.134(1) 0.056(7) 1.000 . Uiso d ?
C(13) 0.570(1) 0.0135(9) 0.194(1) 0.045(7) 1.000 . Uiso d ?
C(14) 0.509(1) -0.0190(9) 0.256(1) 0.053(7) 1.000 . Uiso d ?
C(15) 0.583(1) 0.1339(9) 0.337(1) 0.049(7) 1.000 . Uiso d ?
C(16) 0.637(1) 0.0895(8) 0.287(1) 0.030(6) 1.000 . Uiso d ?
C(17) 0.471(1) 0.0617(9) 0.393(1) 0.045(7) 1.000 . Uiso d ?
C(18) 0.397(1) 0.0187(9) 0.354(1) 0.040(7) 1.000 . Uiso d ?
C(19) 0.322(1) -0.0164(9) 0.218(1) 0.043(7) 1.000 . Uiso d ?
C(20) 0.278(1) -0.0656(8) 0.268(1) 0.033(6) 1.000 . Uiso d ?
C(21) 0.133(1) -0.0580(9) 0.159(1) 0.052(7) 1.000 . Uiso d ?
C(22) 0.044(1) -0.0928(9) 0.126(1) 0.047(7) 1.000 . Uiso d ?
C(23) -0.082(1) -0.0977(8) 0.224(1) 0.030(6) 1.000 . Uiso d ?
C(24) -0.039(1) -0.0590(8) 0.285(1) 0.025(6) 1.000 . Uiso d ?
C(25) -0.084(1) -0.0067(9) 0.303(1) 0.037(6) 1.000 . Uiso d ?
C(26) -0.042(2) 0.0256(9) 0.367(1) 0.058(8) 1.000 . Uiso d ?
C(27) 0.045(1) 0.0078(9) 0.409(1) 0.049(7) 1.000 . Uiso d ?
C(28) 0.088(1) -0.042(1) 0.389(1) 0.045(7) 1.000 . Uiso d ?
C(29) -0.048(2) -0.1831(9) 0.384(1) 0.056(7) 1.000 . Uiso d ?
C(30) -0.096(1) -0.226(1) 0.422(1) 0.054(7) 1.000 . Uiso d ?
C(31) -0.073(1) -0.284(1) 0.413(1) 0.068(8) 1.000 D Uiso d ?
C(32) 0.007(2) -0.2953(9) 0.364(1) 0.056(7) 1.000 D Uiso d ?
C(33) 0.059(1) -0.250(1) 0.324(1) 0.051(7) 1.000 . Uiso d ?
C(34) 0.148(1) -0.2579(8) 0.281(1) 0.029(6) 1.000 . Uiso d ?
C(35) 0.254(1) -0.1989(8) 0.201(1) 0.030(6) 1.000 . Uiso d ?
C(36) 0.255(1) -0.1405(9) 0.157(1) 0.040(6) 1.000 . Uiso d ?
C(37) -0.022(1) -0.1883(9) 0.155(1) 0.048(7) 1.000 . Uiso d ?
C(38) 0.074(1) -0.2228(9) 0.146(1) 0.046(7) 1.000 . Uiso d ?
H(1) 0.2051 0.0974 0.1610 0.066 1.000 . Uiso c ?
H(2) 0.0586 0.1260 0.2155 0.053 1.000 . Uiso c ?
H(3) 0.0690 0.1650 0.3469 0.090 1.000 . Uiso c ?
H(4) 0.2174 0.1845 0.4115 0.075 1.000 . Uiso c ?
H(6a) 0.4307 0.1931 0.3377 0.076 1.000 . Uiso c ?
H(6b) 0.4129 0.1622 0.4185 0.076 1.000 . Uiso c ?
H(7) 0.3568 0.2231 0.2076 0.061 1.000 . Uiso c ?
H(8) 0.4207 0.3031 0.1421 0.098 1.000 . Uiso c ?
H(9) 0.5565 0.2984 0.0763 0.105 1.000 . Uiso c ?
H(10) 0.6441 0.2118 0.0680 0.081 1.000 . Uiso c ?
H(12a) 0.6631 0.1101 0.1285 0.068 1.000 . Uiso c ?
H(12b) 0.5587 0.0921 0.0875 0.068 1.000 . Uiso c ?
H(13a) 0.6370 -0.0010 0.1974 0.054 1.000 . Uiso c ?
H(13b) 0.5394 0.0072 0.1401 0.054 1.000 . Uiso c ?
H(14a) 0.5484 -0.0222 0.3063 0.063 1.000 . Uiso c ?
H(14b) 0.4924 -0.0562 0.2353 0.063 1.000 . Uiso c ?
H(15a) 0.6156 0.1367 0.3906 0.059 1.000 . Uiso c ?
H(15b) 0.5830 0.1703 0.3114 0.059 1.000 . Uiso c ?
H(16a) 0.6994 0.1051 0.2738 0.036 1.000 . Uiso c ?
H(16b) 0.6492 0.0559 0.3189 0.036 1.000 . Uiso c ?
H(17a) 0.5361 0.0446 0.3996 0.054 1.000 . Uiso c ?
H(17b) 0.4510 0.0730 0.4440 0.054 1.000 . Uiso c ?
H(18a) 0.4072 -0.0175 0.3802 0.049 1.000 . Uiso c ?
H(18b) 0.3300 0.0313 0.3600 0.049 1.000 . Uiso c ?
H(19a) 0.2703 0.0111 0.2055 0.051 1.000 . Uiso c ?
H(19b) 0.3432 -0.0319 0.1694 0.051 1.000 . Uiso c ?
H(20a) 0.2455 -0.0503 0.3123 0.040 1.000 . Uiso c ?
H(20b) 0.3302 -0.0908 0.2882 0.040 1.000 . Uiso c ?
H(21a) 0.1670 -0.0431 0.1149 0.062 1.000 . Uiso c ?
H(21b) 0.1112 -0.0273 0.1906 0.062 1.000 . Uiso c ?
H(22a) -0.0078 -0.0675 0.1058 0.057 1.000 . Uiso c ?
H(22b) 0.0640 -0.1160 0.0827 0.057 1.000 . Uiso c ?
H(23a) -0.1199 -0.0768 0.1818 0.036 1.000 . Uiso c ?
H(23b) -0.1255 -0.1243 0.2471 0.036 1.000 . Uiso c ?
H(25) -0.1431 0.0060 0.2715 0.044 1.000 . Uiso c ?
H(26) -0.0731 0.0602 0.3819 0.069 1.000 . Uiso c ?
H(27) 0.0758 0.0305 0.4522 0.058 1.000 . Uiso c ?
H(28) 0.1449 -0.0560 0.4219 0.054 1.000 . Uiso c ?
H(29) -0.0688 -0.1445 0.3903 0.067 1.000 . Uiso c ?
H(30) -0.1470 -0.2162 0.4555 0.065 1.000 . Uiso c ?
H(31) -0.1084 -0.3131 0.4389 0.081 1.000 . Uiso c ?
H(32) 0.0261 -0.3339 0.3568 0.068 1.000 . Uiso c ?
H(34a) 0.2067 -0.2579 0.3174 0.035 1.000 . Uiso c ?
H(34b) 0.1436 -0.2930 0.2513 0.035 1.000 . Uiso c ?
H(35a) 0.2998 -0.1984 0.2482 0.036 1.000 . Uiso c ?
H(35b) 0.2727 -0.2283 0.1651 0.036 1.000 . Uiso c ?
H(36a) 0.2192 -0.1430 0.1052 0.048 1.000 . Uiso c ?
H(36b) 0.3224 -0.1290 0.1518 0.048 1.000 . Uiso c ?
H(37a) -0.0585 -0.1846 0.1032 0.058 1.000 . Uiso c ?
H(37b) -0.0621 -0.2074 0.1913 0.058 1.000 . Uiso c ?
H(38a) 0.1029 -0.2119 0.0981 0.055 1.000 . Uiso c ?
H(38b) 0.0586 -0.2625 0.1443 0.055 1.000 . Uiso c ?

loop_
_atom_site_aniso_label
_atom_site_aniso_U_11
_atom_site_aniso_U_22
_atom_site_aniso_U_33
_atom_site_aniso_U_12
_atom_site_aniso_U_13
_atom_site_aniso_U_23
Co(1) 0.030(2) 0.032(3) 0.036(3) -0.003(2) 0.003(2) -0.003(2)
Co(2) 0.030(2) 0.031(3) 0.036(3) -0.007(2) -0.002(2) -0.004(2)
Cl(1) 0.050(4) 0.096(7) 0.082(6) -0.008(5) 0.007(4) -0.005(6)
Cl(2) 0.047(4) 0.085(7) 0.091(7) -0.002(5) -0.002(4) 0.042(6)
Cl(3) 0.064(5) 0.078(7) 0.078(6) 0.006(5) 0.020(4) 0.007(6)
Cl(4) 0.048(4) 0.092(7) 0.078(6) -0.003(5) 0.012(4) 0.008(6)

loop_
_geom_bond_atom_site_label_1
_geom_bond_atom_site_label_2
_geom_bond_distance
_geom_bond_site_symmetry_1
_geom_bond_site_symmetry_2
_geom_bond_publ_flag
Co(1) O(01) 1.89(2) . . yes
Co(1) N(1) 1.96(2) . . yes
Co(1) N(2) 2.00(2) . . yes
Co(1) N(3) 1.95(2) . . yes
Co(1) N(4) 2.00(2) . . yes
Co(1) N(5) 2.03(2) . . yes
Co(2) O(02) 1.89(2) . . yes
Co(2) N(6) 2.05(2) . . yes
Co(2) N(7) 1.97(2) . . yes
Co(2) N(8) 1.97(2) . . yes
Co(2) N(9) 1.98(2) . . yes
Co(2) N(10) 1.94(2) . . yes
Cl(1) O(11) 1.27(3) . . yes
Cl(1) O(12) 1.44(3) . . yes
Cl(1) O(13) 1.34(4) . . yes
Cl(1) O(14) 1.36(2) . . yes
Cl(2) O(21) 1.47(2) . . yes
Cl(2) O(22) 1.42(2) . . yes
Cl(2) O(23) 1.44(2) . . yes
Cl(2) O(24) 1.46(3) . . yes
Cl(3) O(31) 1.36(3) . . yes
Cl(3) O(32) 1.42(3) . . yes
Cl(3) O(33) 1.40(3) . . yes
Cl(3) O(34) 1.40(3) . . yes
Cl(4) O(41) 1.33(3) . . yes
Cl(4) O(42) 1.43(2) . . yes
Cl(4) O(43) 1.44(2) . . yes
Cl(4) O(44) 1.38(3) . . yes
N(1) C(1) 1.39(3) . . yes
N(1) C(5) 1.37(3) . . yes
N(2) C(6) 1.45(3) . . yes
N(2) C(15) 1.51(3) . . yes
N(2) C(17) 1.47(3) . . yes
N(3) C(7) 1.36(3) . . yes
N(3) C(11) 1.39(3) . . yes
N(4) C(12) 1.52(3) . . yes
N(4) C(13) 1.44(3) . . yes
N(4) C(16) 1.52(3) . . yes
N(5) C(14) 1.51(3) . . yes
N(5) C(18) 1.48(3) . . yes
N(5) C(19) 1.58(3) . . yes
N(6) C(20) 1.50(3) . . yes
N(6) C(21) 1.52(3) . . yes
N(6) C(36) 1.55(3) . . yes
N(7) C(22) 1.47(3) . . yes
N(7) C(23) 1.55(3) . . yes
N(7) C(37) 1.50(3) . . yes
N(8) C(24) 1.37(3) . . yes
N(8) C(28) 1.30(3) . . yes
N(9) C(29) 1.33(3) . . yes
N(9) C(33) 1.37(3) . . yes
N(10) C(34) 1.47(3) . . yes
N(10) C(35) 1.48(3) . . yes
N(10) C(38) 1.59(3) . . yes
C(1) C(2) 1.36(3) . . yes
C(1) H(1) 0.95 . . no
C(2) C(3) 1.38(4) . . yes
C(2) H(2) 0.95 . . no
C(3) C(4) 1.28(4) . . yes
C(3) H(3) 0.95 . . no
C(4) C(5) 1.38(4) . . yes
C(4) H(4) 0.95 . . no
C(5) C(6) 1.45(3) . . yes
C(6) H(6a) 0.95 . . no
C(6) H(6b) 0.95 . . no
C(7) C(8) 1.42(4) . . yes
C(7) H(7) 0.95 . . no
C(8) C(9) 1.27(4) . . yes
C(8) H(8) 0.95 . . no
C(9) C(10) 1.38(4) . . yes
C(9) H(9) 0.95 . . no
C(10) C(11) 1.41(4) . . yes
C(10) H(10) 0.95 . . no
C(11) C(12) 1.47(4) . . yes
C(12) H(12a) 0.95 . . no
C(12) H(12b) 0.95 . . no
C(13) C(14) 1.56(3) . . yes
C(13) H(13a) 0.95 . . no
C(13) H(13b) 0.95 . . no
C(14) H(14a) 0.95 . . no
C(14) H(14b) 0.95 . . no
C(15) C(16) 1.54(3) . . yes
C(15) H(15a) 0.95 . . no
C(15) H(15b) 0.95 . . no
C(16) H(16a) 0.95 . . no
C(16) H(16b) 0.95 . . no
C(17) C(18) 1.51(3) . . yes
C(17) H(17a) 0.95 . . no
C(17) H(17b) 0.95 . . no
C(18) H(18a) 0.95 . . no
C(18) H(18b) 0.95 . . no
C(19) C(20) 1.55(3) . . yes
C(19) H(19a) 0.95 . . no
C(19) H(19b) 0.95 . . no
C(20) H(20a) 0.95 . . no
C(20) H(20b) 0.95 . . no
C(21) C(22) 1.50(3) . . yes
C(21) H(21a) 0.95 . . no
C(21) H(21b) 0.95 . . no
C(22) H(22a) 0.95 . . no
C(22) H(22b) 0.95 . . no
C(23) C(24) 1.45(3) . . yes
C(23) H(23a) 0.95 . . no
C(23) H(23b) 0.95 . . no
C(24) C(25) 1.41(3) . . yes
C(25) C(26) 1.38(4) . . yes
C(25) H(25) 0.95 . . no
C(26) C(27) 1.36(4) . . yes
C(26) H(26) 0.95 . . no
C(27) C(28) 1.35(3) . . yes
C(27) H(27) 0.95 . . no
C(28) H(28) 0.95 . . no
C(29) C(30) 1.36(4) . . yes
C(29) H(29) 0.95 . . no
C(30) C(31) 1.38(4) . . yes
C(30) H(30) 0.95 . . no
C(31) C(32) 1.42(3) . . yes
C(31) H(31) 0.95 . . no
C(32) C(33) 1.45(3) . . yes
C(32) H(32) 0.95 . . no
C(33) C(34) 1.45(3) . . yes
C(34) H(34a) 0.95 . . no
C(34) H(34b) 0.95 . . no
C(35) C(36) 1.54(3) . . yes
C(35) H(35a) 0.95 . . no
C(35) H(35b) 0.95 . . no
C(36) H(36a) 0.95 . . no
C(36) H(36b) 0.95 . . no
C(37) C(38) 1.53(3) . . yes
C(37) H(37a) 0.95 . . no
C(37) H(37b) 0.95 . . no
C(38) H(38a) 0.95 . . no
C(38) H(38b) 0.95 . . no
